data_4084739
loop_
_publ_author_name
'Zhang, Hong'
'Lin, Ran'
'Li, Jinhua'
'Zhu, Jun'
'Xia, Haiping'

_publ_section_title
;
 Interconversion between Ruthenacyclohexadiene and Ruthenabenzene: A
 Combined Experimental and Theoretical Study
;
_journal_issue 19
_journal_name_full Organometallics
_journal_page_first 5606
_journal_paper_doi 10.1021/om500550a
_journal_volume 33
_journal_year 2014
_chemical_formula_moiety 'C77 H60 N2 O2 P3 Ru, C24 H20 B,1.25(C2 H4 Cl2)'
_chemical_formula_sum 'C103.5 H85 B Cl2.5 N2 O2 P3 Ru'
_chemical_formula_weight 1682.15
_chemical_name_systematic
; 
 ? 
;
_space_group_IT_number 2
_symmetry_cell_setting triclinic
_symmetry_space_group_name_Hall '-P 1'
_symmetry_space_group_name_H-M 'P -1'
_atom_sites_solution_hydrogens geom
_atom_sites_solution_primary direct
_atom_sites_solution_secondary difmap
_audit_creation_method SHELXL-97
_cell_angle_alpha 106.02(3)
_cell_angle_beta 92.77(3)
_cell_angle_gamma 94.43(3)
_cell_formula_units_Z 2
_cell_length_a 14.719(3)
_cell_length_b 14.721(3)
_cell_length_c 20.342(4)
_cell_measurement_temperature 173(2)
_cell_measurement_theta_max 54.97
_cell_measurement_theta_min 6.03
_cell_volume 4212.7(16)
_computing_cell_refinement 'Bruker FRAMBO'
_computing_data_collection 'Bruker FRAMBO'
_computing_data_reduction 'Bruker SAINT'
_computing_molecular_graphics 'Bruker SHELXTL'
_computing_publication_material 'Bruker SHELXTL'
_computing_structure_refinement 'SHELXL-97 (Sheldrick, 1997)'
_computing_structure_solution 'SHELXS-97 (Sheldrick, 1990)'
_diffrn_ambient_temperature 173(2)
_diffrn_measured_fraction_theta_full 0.967
_diffrn_measured_fraction_theta_max 0.967
_diffrn_measurement_device_type 'Rigaku R-AXIS SPIDER IP CCD'
_diffrn_measurement_method 'phi and omega scans'
_diffrn_radiation_monochromator graphite
_diffrn_radiation_source 'fine-focus sealed tube'
_diffrn_radiation_type MoK\a
_diffrn_radiation_wavelength 0.71073
_diffrn_reflns_av_R_equivalents 0.0958
_diffrn_reflns_av_sigmaI/netI 0.1241
_diffrn_reflns_limit_h_max 17
_diffrn_reflns_limit_h_min -17
_diffrn_reflns_limit_k_max 17
_diffrn_reflns_limit_k_min -17
_diffrn_reflns_limit_l_max 24
_diffrn_reflns_limit_l_min -23
_diffrn_reflns_number 32536
_diffrn_reflns_theta_full 25.00
_diffrn_reflns_theta_max 25.00
_diffrn_reflns_theta_min 3.04
_exptl_absorpt_coefficient_mu 0.376
_exptl_absorpt_correction_T_max 0.910
_exptl_absorpt_correction_T_min 0.893
_exptl_absorpt_correction_type multi-scan
_exptl_absorpt_process_details SADABS
_exptl_crystal_colour brown
_exptl_crystal_density_diffrn 1.326
_exptl_crystal_density_method 'not measured'
_exptl_crystal_description bolck
_exptl_crystal_F_000 1745
_exptl_crystal_size_max 0.32
_exptl_crystal_size_mid 0.25
_exptl_crystal_size_min 0.25
_refine_diff_density_max 0.932
_refine_diff_density_min -0.830
_refine_diff_density_rms 0.098
_refine_ls_extinction_coef 0.0013(3)
_refine_ls_extinction_expression Fc^*^=kFc[1+0.001xFc^2^\l^3^/sin(2\q)]^-1/4^
_refine_ls_extinction_method SHELXL
_refine_ls_goodness_of_fit_ref 0.995
_refine_ls_hydrogen_treatment constr
_refine_ls_matrix_type full
_refine_ls_number_parameters 1046
_refine_ls_number_reflns 14369
_refine_ls_number_restraints 1
_refine_ls_restrained_S_all 0.995
_refine_ls_R_factor_all 0.1222
_refine_ls_R_factor_gt 0.0569
_refine_ls_shift/su_max 0.000
_refine_ls_shift/su_mean 0.000
_refine_ls_structure_factor_coef Fsqd
_refine_ls_weighting_details 'calc w=1/[\s^2^(Fo^2^)+(0.0704P)^2^+0.0000P] where P=(Fo^2^+2Fc^2^)/3'
_refine_ls_weighting_scheme calc
_refine_ls_wR_factor_gt 0.1239
_refine_ls_wR_factor_ref 0.1580
_reflns_number_gt 7905
_reflns_number_total 14369
_reflns_threshold_expression >2sigma(I)
_cod_data_source_file om500550a_si_002.cif
_cod_data_source_block a
_cod_depositor_comments
;
The following automatic conversions were performed:

'_symmetry_cell_setting' value 'Triclinic' changed to 'triclinic'
according to
/usr/data/users/saulius/crontab/automatic-downloads/current/ACS/lib/dictionaries/cif_core.dic
dictionary named 'cif_core.dic' version 2.4.2 from 2011-04-26.

Automatic conversion script
Id: cif_fix_values 2827 2014-09-09 07:05:25Z andrius 
;
_cod_original_cell_volume 4212.6(14)
_cod_original_sg_symbol_H-M P-1
_cod_original_formula_sum 'C103.50 H85 B Cl2.50 N2 O2 P3 Ru'
_cod_database_code 4084739

loop_
_symmetry_equiv_pos_as_xyz
'x, y, z'
'-x, -y, -z'

loop_
_atom_site_label
_atom_site_type_symbol
_atom_site_fract_x
_atom_site_fract_y
_atom_site_fract_z
_atom_site_U_iso_or_equiv
_atom_site_adp_type
_atom_site_occupancy
_atom_site_symmetry_multiplicity
_atom_site_calc_flag
_atom_site_refinement_flags
Ru1 Ru 0.05676(3) 0.08271(2) 0.305003(18) 0.02686(14) Uani 1 1 d .
P1 P -0.01428(9) 0.21817(8) 0.30847(6) 0.0294(3) Uani 1 1 d .
P2 P 0.23562(9) 0.07553(8) 0.12302(6) 0.0291(3) Uani 1 1 d .
P3 P 0.34358(9) 0.21755(8) 0.39956(6) 0.0280(3) Uani 1 1 d .
N1 N -0.0065(3) 0.0686(2) 0.3966(2) 0.0313(9) Uani 1 1 d .
N2 N 0.1082(3) -0.0523(2) 0.29356(18) 0.0286(9) Uani 1 1 d .
O1 O 0.1771(2) 0.1752(2) 0.43055(14) 0.0315(8) Uani 1 1 d .
O2 O -0.0521(2) -0.0166(2) 0.24176(15) 0.0333(8) Uani 1 1 d .
C1 C 0.1113(3) 0.0842(3) 0.2184(2) 0.0297(11) Uani 1 1 d .
H1 H 0.0707 0.0687 0.1797 0.036 Uiso 1 1 calc R
C2 C 0.2008(3) 0.1048(3) 0.2075(2) 0.0274(11) Uani 1 1 d .
C3 C 0.2773(3) 0.1429(3) 0.2628(2) 0.0328(12) Uani 1 1 d .
H3A H 0.3216 0.0963 0.2568 0.039 Uiso 1 1 calc R
H3B H 0.3075 0.1995 0.2550 0.039 Uiso 1 1 calc R
C4 C 0.2536(3) 0.1674(3) 0.3364(2) 0.0273(11) Uani 1 1 d .
C5 C 0.1665(3) 0.1479(3) 0.3575(2) 0.0289(11) Uani 1 1 d .
C11 C 0.0253(3) 0.1223(3) 0.4629(2) 0.0297(11) Uani 1 1 d .
C12 C 0.1107(3) 0.1755(3) 0.4766(2) 0.0298(11) Uani 1 1 d .
C13 C 0.1387(4) 0.2292(3) 0.5419(2) 0.0357(12) Uani 1 1 d .
H13 H 0.1958 0.2636 0.5500 0.043 Uiso 1 1 calc R
C14 C 0.0836(4) 0.2336(4) 0.5967(3) 0.0434(14) Uani 1 1 d .
H14 H 0.1029 0.2718 0.6404 0.052 Uiso 1 1 calc R
C15 C 0.0006(4) 0.1804(4) 0.5845(3) 0.0433(14) Uani 1 1 d .
H15 H -0.0359 0.1820 0.6208 0.052 Uiso 1 1 calc R
C16 C -0.0300(4) 0.1240(3) 0.5189(2) 0.0346(12) Uani 1 1 d .
C17 C -0.1143(4) 0.0670(4) 0.5062(3) 0.0441(14) Uani 1 1 d .
H17 H -0.1515 0.0679 0.5420 0.053 Uiso 1 1 calc R
C18 C -0.1414(4) 0.0110(3) 0.4421(3) 0.0412(13) Uani 1 1 d .
H18 H -0.1957 -0.0283 0.4337 0.049 Uiso 1 1 calc R
C19 C -0.0849(3) 0.0141(3) 0.3886(3) 0.0354(12) Uani 1 1 d .
H19 H -0.1036 -0.0245 0.3448 0.042 Uiso 1 1 calc R
C21 C 0.0501(3) -0.1279(3) 0.2540(2) 0.0317(12) Uani 1 1 d .
C22 C -0.0343(4) -0.1063(3) 0.2288(2) 0.0365(12) Uani 1 1 d .
C23 C -0.0952(4) -0.1821(3) 0.1930(3) 0.0514(15) Uani 1 1 d .
H23 H -0.1522 -0.1703 0.1774 0.062 Uiso 1 1 calc R
C24 C -0.0739(5) -0.2753(4) 0.1798(3) 0.0661(19) Uani 1 1 d .
H24 H -0.1164 -0.3244 0.1552 0.079 Uiso 1 1 calc R
C25 C 0.0090(5) -0.2960(4) 0.2024(3) 0.0565(16) Uani 1 1 d .
H25 H 0.0223 -0.3589 0.1931 0.068 Uiso 1 1 calc R
C26 C 0.0733(4) -0.2238(3) 0.2391(2) 0.0374(13) Uani 1 1 d .
C27 C 0.1600(4) -0.2364(4) 0.2656(3) 0.0487(15) Uani 1 1 d .
H27 H 0.1791 -0.2971 0.2566 0.058 Uiso 1 1 calc R
C28 C 0.2172(4) -0.1601(4) 0.3048(3) 0.0431(14) Uani 1 1 d .
H28 H 0.2745 -0.1687 0.3221 0.052 Uiso 1 1 calc R
C29 C 0.1870(4) -0.0694(3) 0.3181(2) 0.0357(12) Uani 1 1 d .
H29 H 0.2249 -0.0184 0.3459 0.043 Uiso 1 1 calc R
C111 C -0.1078(3) 0.1970(3) 0.2411(2) 0.0307(11) Uani 1 1 d .
C112 C -0.1098(4) 0.2460(4) 0.1922(3) 0.0447(14) Uani 1 1 d .
H112 H -0.0643 0.2942 0.1937 0.054 Uiso 1 1 calc R
C113 C -0.1807(4) 0.2231(4) 0.1402(3) 0.0518(15) Uani 1 1 d .
H113 H -0.1821 0.2567 0.1076 0.062 Uiso 1 1 calc R
C114 C -0.2476(4) 0.1521(4) 0.1367(3) 0.0493(14) Uani 1 1 d .
H114 H -0.2947 0.1383 0.1022 0.059 Uiso 1 1 calc R
C115 C -0.2457(4) 0.1010(4) 0.1837(3) 0.0445(14) Uani 1 1 d .
H115 H -0.2917 0.0530 0.1815 0.053 Uiso 1 1 calc R
C116 C -0.1756(3) 0.1211(3) 0.2342(2) 0.0379(12) Uani 1 1 d .
H116 H -0.1727 0.0839 0.2644 0.045 Uiso 1 1 calc R
C121 C -0.0680(3) 0.2664(3) 0.3892(2) 0.0311(11) Uani 1 1 d .
C122 C -0.1552(4) 0.2352(3) 0.4008(2) 0.0379(12) Uani 1 1 d .
H122 H -0.1910 0.1923 0.3650 0.045 Uiso 1 1 calc R
C123 C -0.1908(4) 0.2659(4) 0.4641(3) 0.0511(15) Uani 1 1 d .
H123 H -0.2495 0.2436 0.4708 0.061 Uiso 1 1 calc R
C124 C -0.1376(4) 0.3304(4) 0.5175(3) 0.0474(15) Uani 1 1 d .
H124 H -0.1608 0.3517 0.5602 0.057 Uiso 1 1 calc R
C125 C -0.0504(4) 0.3631(4) 0.5074(3) 0.0428(13) Uani 1 1 d .
H125 H -0.0147 0.4064 0.5430 0.051 Uiso 1 1 calc R
C126 C -0.0172(3) 0.3313(3) 0.4446(2) 0.0354(12) Uani 1 1 d .
H126 H 0.0417 0.3537 0.4383 0.042 Uiso 1 1 calc R
C131 C 0.0462(4) 0.3271(3) 0.2995(2) 0.0338(12) Uani 1 1 d .
C132 C 0.0037(4) 0.4129(3) 0.3150(3) 0.0480(14) Uani 1 1 d .
H132 H -0.0543 0.4143 0.3312 0.058 Uiso 1 1 calc R
C133 C 0.0483(5) 0.4949(3) 0.3063(3) 0.0563(17) Uani 1 1 d .
H133 H 0.0198 0.5508 0.3158 0.068 Uiso 1 1 calc R
C134 C 0.1346(5) 0.4932(4) 0.2835(3) 0.0622(18) Uani 1 1 d .
H134 H 0.1646 0.5484 0.2783 0.075 Uiso 1 1 calc R
C135 C 0.1770(4) 0.4112(3) 0.2684(3) 0.0515(15) Uani 1 1 d .
H135 H 0.2355 0.4108 0.2530 0.062 Uiso 1 1 calc R
C136 C 0.1326(4) 0.3289(3) 0.2761(2) 0.0368(12) Uani 1 1 d .
H136 H 0.1617 0.2733 0.2653 0.044 Uiso 1 1 calc R
C211 C 0.2604(3) -0.0466(3) 0.0962(2) 0.0315(11) Uani 1 1 d .
C212 C 0.2126(4) -0.1116(3) 0.1240(3) 0.0460(14) Uani 1 1 d .
H212 H 0.1715 -0.0907 0.1570 0.055 Uiso 1 1 calc R
C213 C 0.2265(4) -0.2065(4) 0.1026(3) 0.0558(17) Uani 1 1 d .
H213 H 0.1944 -0.2494 0.1210 0.067 Uiso 1 1 calc R
C214 C 0.2870(4) -0.2376(4) 0.0546(3) 0.0551(16) Uani 1 1 d .
H214 H 0.2956 -0.3018 0.0401 0.066 Uiso 1 1 calc R
C215 C 0.3353(4) -0.1748(4) 0.0274(3) 0.0460(14) Uani 1 1 d .
H215 H 0.3776 -0.1966 -0.0045 0.055 Uiso 1 1 calc R
C216 C 0.3216(4) -0.0792(3) 0.0471(2) 0.0373(12) Uani 1 1 d .
H216 H 0.3532 -0.0372 0.0276 0.045 Uiso 1 1 calc R
C221 C 0.3378(3) 0.1505(3) 0.1204(2) 0.0331(12) Uani 1 1 d .
C222 C 0.4236(4) 0.1251(4) 0.1352(2) 0.0377(12) Uani 1 1 d .
H222 H 0.4296 0.0661 0.1423 0.045 Uiso 1 1 calc R
C223 C 0.5002(4) 0.1872(4) 0.1393(3) 0.0465(14) Uani 1 1 d .
H223 H 0.5576 0.1699 0.1493 0.056 Uiso 1 1 calc R
C224 C 0.4918(4) 0.2750(4) 0.1286(3) 0.0548(16) Uani 1 1 d .
H224 H 0.5438 0.3162 0.1308 0.066 Uiso 1 1 calc R
C225 C 0.4073(4) 0.3019(4) 0.1148(3) 0.0515(15) Uani 1 1 d .
H225 H 0.4021 0.3615 0.1085 0.062 Uiso 1 1 calc R
C226 C 0.3296(4) 0.2399(3) 0.1103(2) 0.0421(13) Uani 1 1 d .
H226 H 0.2723 0.2577 0.1006 0.051 Uiso 1 1 calc R
C231 C 0.1503(3) 0.0925(3) 0.0622(2) 0.0336(12) Uani 1 1 d .
C232 C 0.1444(4) 0.0349(4) -0.0056(2) 0.0417(13) Uani 1 1 d .
H232 H 0.1801 -0.0158 -0.0176 0.050 Uiso 1 1 calc R
C233 C 0.0858(4) 0.0529(4) -0.0550(3) 0.0479(14) Uani 1 1 d .
H233 H 0.0831 0.0152 -0.1001 0.057 Uiso 1 1 calc R
C234 C 0.0322(4) 0.1260(5) -0.0370(3) 0.0564(16) Uani 1 1 d .
H234 H -0.0072 0.1376 -0.0703 0.068 Uiso 1 1 calc R
C235 C 0.0355(4) 0.1840(4) 0.0306(3) 0.0590(17) Uani 1 1 d .
H235 H -0.0016 0.2335 0.0424 0.071 Uiso 1 1 calc R
C236 C 0.0953(4) 0.1662(4) 0.0803(3) 0.0459(14) Uani 1 1 d .
H236 H 0.0981 0.2040 0.1254 0.055 Uiso 1 1 calc R
C311 C 0.3271(3) 0.3329(3) 0.4559(2) 0.0290(11) Uani 1 1 d .
C312 C 0.2455(3) 0.3742(3) 0.4502(2) 0.0337(12) Uani 1 1 d .
H312 H 0.1998 0.3438 0.4164 0.040 Uiso 1 1 calc R
C313 C 0.2340(4) 0.4608(3) 0.4957(3) 0.0408(13) Uani 1 1 d .
H313 H 0.1801 0.4889 0.4925 0.049 Uiso 1 1 calc R
C314 C 0.3011(4) 0.5057(4) 0.5455(3) 0.0445(14) Uani 1 1 d .
H314 H 0.2917 0.5630 0.5768 0.053 Uiso 1 1 calc R
C315 C 0.3816(4) 0.4672(4) 0.5495(3) 0.0469(14) Uani 1 1 d .
H315 H 0.4275 0.4992 0.5826 0.056 Uiso 1 1 calc R
C316 C 0.3955(4) 0.3815(3) 0.5049(2) 0.0385(13) Uani 1 1 d .
H316 H 0.4509 0.3559 0.5077 0.046 Uiso 1 1 calc R
C321 C 0.4481(3) 0.2380(3) 0.3605(2) 0.0306(11) Uani 1 1 d .
C322 C 0.4571(4) 0.3128(3) 0.3303(2) 0.0391(13) Uani 1 1 d .
H322 H 0.4087 0.3493 0.3287 0.047 Uiso 1 1 calc R
C323 C 0.5385(4) 0.3325(4) 0.3029(3) 0.0464(15) Uani 1 1 d .
H323 H 0.5438 0.3817 0.2825 0.056 Uiso 1 1 calc R
C324 C 0.6111(4) 0.2803(4) 0.3055(3) 0.0504(15) Uani 1 1 d .
H324 H 0.6656 0.2946 0.2876 0.060 Uiso 1 1 calc R
C325 C 0.6029(4) 0.2073(4) 0.3345(3) 0.0529(15) Uani 1 1 d .
H325 H 0.6519 0.1714 0.3356 0.063 Uiso 1 1 calc R
C326 C 0.5221(4) 0.1854(4) 0.3626(3) 0.0434(13) Uani 1 1 d .
H326 H 0.5179 0.1357 0.3826 0.052 Uiso 1 1 calc R
C331 C 0.3656(3) 0.1378(3) 0.4505(2) 0.0316(11) Uani 1 1 d .
C332 C 0.3664(3) 0.1636(3) 0.5219(2) 0.0370(12) Uani 1 1 d .
H332 H 0.3600 0.2263 0.5457 0.044 Uiso 1 1 calc R
C333 C 0.3764(3) 0.0972(4) 0.5580(3) 0.0431(14) Uani 1 1 d .
H333 H 0.3774 0.1151 0.6056 0.052 Uiso 1 1 calc R
C334 C 0.3850(4) 0.0041(4) 0.5224(3) 0.0457(14) Uani 1 1 d .
H334 H 0.3900 -0.0412 0.5461 0.055 Uiso 1 1 calc R
C335 C 0.3862(4) -0.0221(4) 0.4521(3) 0.0459(14) Uani 1 1 d .
H335 H 0.3931 -0.0847 0.4284 0.055 Uiso 1 1 calc R
C336 C 0.3771(3) 0.0447(3) 0.4170(2) 0.0370(12) Uani 1 1 d .
H336 H 0.3787 0.0266 0.3695 0.044 Uiso 1 1 calc R
C414 C 0.2498(4) 0.5075(5) 0.7651(4) 0.0632(17) Uani 1 1 d .
H41A H 0.1960 0.5365 0.7648 0.076 Uiso 1 1 calc R
C432 C 0.5505(4) 0.1923(4) 0.7759(3) 0.0525(16) Uani 1 1 d .
H43A H 0.6096 0.2218 0.7867 0.063 Uiso 1 1 calc R
C433 C 0.5369(6) 0.0976(4) 0.7714(3) 0.066(2) Uani 1 1 d .
H43B H 0.5855 0.0638 0.7785 0.079 Uiso 1 1 calc R
C413 C 0.2735(5) 0.4430(5) 0.7064(3) 0.0624(17) Uani 1 1 d .
H41B H 0.2361 0.4285 0.6660 0.075 Uiso 1 1 calc R
C423 C 0.6181(6) 0.4584(5) 0.9558(3) 0.075(2) Uani 1 1 d .
H42A H 0.5999 0.4650 0.9999 0.089 Uiso 1 1 calc R
C426 C 0.6695(4) 0.4417(4) 0.8269(3) 0.0579(16) Uani 1 1 d .
H42B H 0.6892 0.4374 0.7835 0.070 Uiso 1 1 calc R
C424 C 0.7052(6) 0.4899(5) 0.9466(4) 0.079(2) Uani 1 1 d .
H42C H 0.7462 0.5171 0.9844 0.094 Uiso 1 1 calc R
C446 C 0.5821(4) 0.4429(4) 0.6792(3) 0.0472(14) Uani 1 1 d .
H44A H 0.5767 0.4999 0.7122 0.057 Uiso 1 1 calc R
C416 C 0.3862(4) 0.4841(4) 0.8245(3) 0.0481(14) Uani 1 1 d .
H41C H 0.4235 0.5001 0.8650 0.058 Uiso 1 1 calc R
C436 C 0.3917(5) 0.2020(4) 0.7524(2) 0.0536(16) Uani 1 1 d .
H43C H 0.3424 0.2363 0.7478 0.064 Uiso 1 1 calc R
C445 C 0.6195(4) 0.4463(4) 0.6186(3) 0.0491(15) Uani 1 1 d .
H44B H 0.6395 0.5045 0.6122 0.059 Uiso 1 1 calc R
C415 C 0.3064(4) 0.5279(4) 0.8235(3) 0.0608(17) Uani 1 1 d .
H41D H 0.2913 0.5718 0.8630 0.073 Uiso 1 1 calc R
C434 C 0.4498(7) 0.0541(4) 0.7560(3) 0.073(2) Uani 1 1 d .
H43D H 0.4402 -0.0104 0.7520 0.088 Uiso 1 1 calc R
C442 C 0.5616(4) 0.2773(3) 0.6406(2) 0.0394(13) Uani 1 1 d .
H44C H 0.5430 0.2186 0.6468 0.047 Uiso 1 1 calc R
C412 C 0.3554(4) 0.3998(4) 0.7088(3) 0.0505(15) Uani 1 1 d .
H41E H 0.3710 0.3575 0.6688 0.061 Uiso 1 1 calc R
C422 C 0.5556(5) 0.4158(4) 0.8982(3) 0.0557(16) Uani 1 1 d .
H42D H 0.4974 0.3925 0.9051 0.067 Uiso 1 1 calc R
C443 C 0.5974(4) 0.2795(4) 0.5787(3) 0.0444(14) Uani 1 1 d .
H44D H 0.6010 0.2233 0.5444 0.053 Uiso 1 1 calc R
C421 C 0.5797(4) 0.4079(3) 0.8312(3) 0.0467(14) Uani 1 1 d .
C441 C 0.5522(3) 0.3583(3) 0.6933(2) 0.0355(12) Uani 1 1 d .
C435 C 0.3756(6) 0.1023(4) 0.7462(3) 0.070(2) Uani 1 1 d .
H43E H 0.3171 0.0712 0.7360 0.083 Uiso 1 1 calc R
C411 C 0.4137(4) 0.4164(3) 0.7670(3) 0.0358(12) Uani 1 1 d .
C444 C 0.6271(4) 0.3646(4) 0.5686(3) 0.0433(14) Uani 1 1 d .
H44E H 0.6522 0.3666 0.5279 0.052 Uiso 1 1 calc R
C431 C 0.4797(4) 0.2481(3) 0.7652(2) 0.0438(14) Uani 1 1 d .
C425 C 0.7315(5) 0.4815(4) 0.8828(4) 0.076(2) Uani 1 1 d .
H42E H 0.7908 0.5022 0.8763 0.092 Uiso 1 1 calc R
B1 B 0.5049(5) 0.3588(4) 0.7656(3) 0.0404(15) Uani 1 1 d .
C1S C 0.6806(5) 0.8208(5) 0.0763(3) 0.086(2) Uani 1 1 d .
H1SA H 0.7062 0.8667 0.1183 0.104 Uiso 1 1 calc R
H1SB H 0.7087 0.8355 0.0378 0.104 Uiso 1 1 calc R
C2S C 0.5843(5) 0.8222(5) 0.0693(3) 0.077(2) Uani 1 1 d .
H2SA H 0.5565 0.8115 0.1091 0.093 Uiso 1 1 calc R
H2SB H 0.5582 0.7738 0.0287 0.093 Uiso 1 1 calc R
C3S C -0.0124(13) 0.4549(9) -0.0021(7) 0.102(6) Uani 0.50 1 d PD
H3SA H 0.0403 0.4187 -0.0099 0.122 Uiso 0.50 1 calc PR
H3SB H -0.0572 0.4286 -0.0406 0.122 Uiso 0.50 1 calc PR
Cl1A Cl 0.69957(15) 0.70047(13) 0.07823(13) 0.1125(8) Uani 1 1 d .
Cl2A Cl 0.56683(12) 0.94160(12) 0.06189(8) 0.0684(5) Uani 1 1 d .
Cl3A Cl -0.0611(3) 0.4456(2) 0.07658(19) 0.0949(14) Uani 0.50 1 d PD

loop_
_atom_site_aniso_label
_atom_site_aniso_U_11
_atom_site_aniso_U_22
_atom_site_aniso_U_33
_atom_site_aniso_U_23
_atom_site_aniso_U_13
_atom_site_aniso_U_12
Ru1 0.0240(3) 0.0296(2) 0.0271(2) 0.00855(17) 0.00127(17) 0.00093(16)
P1 0.0265(8) 0.0318(7) 0.0300(7) 0.0094(6) 0.0001(6) 0.0021(5)
P2 0.0276(8) 0.0357(7) 0.0234(7) 0.0077(6) 0.0014(6) 0.0021(6)
P3 0.0262(8) 0.0294(6) 0.0279(7) 0.0080(6) -0.0005(6) 0.0011(5)
N1 0.025(2) 0.030(2) 0.042(3) 0.0152(19) 0.0033(19) 0.0030(18)
N2 0.025(3) 0.032(2) 0.027(2) 0.0075(18) 0.0061(18) -0.0060(18)
O1 0.030(2) 0.0418(18) 0.0225(17) 0.0095(15) 0.0061(15) 0.0013(15)
O2 0.031(2) 0.0336(18) 0.0351(19) 0.0086(15) 0.0040(15) 0.0032(15)
C1 0.029(3) 0.025(2) 0.032(3) 0.004(2) -0.008(2) 0.005(2)
C2 0.027(3) 0.030(2) 0.024(3) 0.008(2) -0.005(2) -0.001(2)
C3 0.021(3) 0.041(3) 0.036(3) 0.013(2) -0.001(2) -0.004(2)
C4 0.031(3) 0.030(2) 0.023(2) 0.010(2) 0.000(2) 0.003(2)
C5 0.033(3) 0.030(2) 0.029(3) 0.017(2) 0.007(2) 0.005(2)
C11 0.034(3) 0.032(3) 0.028(3) 0.015(2) 0.003(2) 0.006(2)
C12 0.030(3) 0.034(3) 0.024(3) 0.005(2) 0.006(2) 0.003(2)
C13 0.032(3) 0.047(3) 0.030(3) 0.014(2) 0.002(2) 0.007(2)
C14 0.054(4) 0.044(3) 0.029(3) 0.005(2) 0.007(3) 0.001(3)
C15 0.044(4) 0.057(3) 0.038(3) 0.023(3) 0.020(3) 0.014(3)
C16 0.040(3) 0.041(3) 0.028(3) 0.017(2) 0.007(2) 0.009(2)
C17 0.038(4) 0.049(3) 0.048(4) 0.016(3) 0.018(3) 0.003(3)
C18 0.037(4) 0.042(3) 0.046(3) 0.015(3) 0.009(3) -0.001(2)
C19 0.031(3) 0.037(3) 0.041(3) 0.016(2) 0.008(2) 0.003(2)
C21 0.038(3) 0.032(3) 0.028(3) 0.011(2) 0.007(2) 0.007(2)
C22 0.038(3) 0.037(3) 0.035(3) 0.012(2) 0.000(2) -0.001(2)
C23 0.056(4) 0.037(3) 0.054(4) 0.007(3) -0.016(3) -0.009(3)
C24 0.074(5) 0.040(3) 0.071(5) 0.004(3) -0.022(4) -0.015(3)
C25 0.071(5) 0.035(3) 0.057(4) 0.006(3) -0.009(3) -0.003(3)
C26 0.051(4) 0.030(3) 0.033(3) 0.011(2) 0.006(3) 0.006(2)
C27 0.068(5) 0.033(3) 0.049(3) 0.014(3) 0.013(3) 0.015(3)
C28 0.041(4) 0.049(3) 0.048(3) 0.025(3) -0.001(3) 0.013(3)
C29 0.030(3) 0.041(3) 0.039(3) 0.017(3) 0.003(2) 0.006(2)
C111 0.030(3) 0.032(3) 0.027(3) 0.002(2) 0.000(2) 0.009(2)
C112 0.036(4) 0.060(3) 0.042(3) 0.020(3) 0.004(3) 0.008(3)
C113 0.052(4) 0.072(4) 0.037(3) 0.022(3) 0.000(3) 0.019(3)
C114 0.031(4) 0.077(4) 0.035(3) 0.007(3) -0.005(3) 0.013(3)
C115 0.028(3) 0.056(3) 0.038(3) -0.004(3) -0.010(3) 0.002(3)
C116 0.033(3) 0.043(3) 0.037(3) 0.009(2) 0.003(3) 0.007(2)
C121 0.028(3) 0.032(3) 0.036(3) 0.010(2) 0.007(2) 0.013(2)
C122 0.035(3) 0.039(3) 0.034(3) -0.002(2) 0.005(2) 0.008(2)
C123 0.038(4) 0.062(4) 0.051(4) 0.010(3) 0.013(3) 0.010(3)
C124 0.052(4) 0.054(3) 0.039(3) 0.010(3) 0.019(3) 0.029(3)
C125 0.048(4) 0.043(3) 0.035(3) 0.003(3) 0.003(3) 0.017(3)
C126 0.026(3) 0.040(3) 0.036(3) 0.005(2) -0.003(2) 0.001(2)
C131 0.039(3) 0.032(3) 0.032(3) 0.010(2) 0.000(2) 0.006(2)
C132 0.057(4) 0.041(3) 0.048(3) 0.013(3) 0.009(3) 0.013(3)
C133 0.085(5) 0.028(3) 0.062(4) 0.018(3) 0.016(4) 0.015(3)
C134 0.079(5) 0.036(3) 0.075(4) 0.021(3) 0.019(4) -0.008(3)
C135 0.050(4) 0.035(3) 0.073(4) 0.019(3) 0.015(3) -0.002(3)
C136 0.038(3) 0.035(3) 0.037(3) 0.008(2) 0.004(3) 0.004(2)
C211 0.026(3) 0.039(3) 0.027(3) 0.007(2) -0.005(2) 0.000(2)
C212 0.062(4) 0.037(3) 0.043(3) 0.014(3) 0.015(3) 0.008(3)
C213 0.083(5) 0.041(3) 0.049(4) 0.018(3) 0.024(3) 0.005(3)
C214 0.072(5) 0.039(3) 0.053(4) 0.013(3) -0.003(3) 0.008(3)
C215 0.047(4) 0.048(3) 0.041(3) 0.006(3) 0.004(3) 0.013(3)
C216 0.038(3) 0.037(3) 0.035(3) 0.005(2) 0.009(2) 0.007(2)
C221 0.038(3) 0.036(3) 0.027(3) 0.010(2) 0.011(2) 0.005(2)
C222 0.034(3) 0.044(3) 0.035(3) 0.009(2) 0.009(2) 0.007(2)
C223 0.030(3) 0.058(4) 0.044(3) 0.004(3) 0.006(3) -0.003(3)
C224 0.050(4) 0.062(4) 0.044(4) 0.005(3) 0.014(3) -0.017(3)
C225 0.056(4) 0.042(3) 0.056(4) 0.015(3) 0.006(3) -0.007(3)
C226 0.044(4) 0.045(3) 0.037(3) 0.011(3) 0.008(3) 0.003(3)
C231 0.033(3) 0.046(3) 0.023(3) 0.013(2) 0.001(2) -0.002(2)
C232 0.036(3) 0.054(3) 0.034(3) 0.012(3) 0.000(3) 0.001(3)
C233 0.037(4) 0.076(4) 0.028(3) 0.012(3) -0.003(3) 0.000(3)
C234 0.051(4) 0.088(5) 0.040(4) 0.035(4) -0.007(3) 0.010(4)
C235 0.053(4) 0.070(4) 0.064(4) 0.030(4) 0.006(3) 0.022(3)
C236 0.051(4) 0.057(3) 0.033(3) 0.015(3) 0.002(3) 0.016(3)
C311 0.033(3) 0.030(2) 0.024(3) 0.009(2) -0.002(2) -0.001(2)
C312 0.035(3) 0.030(3) 0.035(3) 0.009(2) 0.001(2) -0.001(2)
C313 0.047(4) 0.031(3) 0.044(3) 0.008(3) 0.012(3) 0.007(2)
C314 0.065(4) 0.031(3) 0.031(3) 0.001(2) 0.005(3) -0.001(3)
C315 0.059(4) 0.041(3) 0.035(3) 0.006(3) -0.011(3) -0.003(3)
C316 0.039(3) 0.038(3) 0.035(3) 0.007(2) -0.005(3) -0.002(2)
C321 0.031(3) 0.031(3) 0.026(3) 0.003(2) 0.000(2) -0.002(2)
C322 0.041(4) 0.034(3) 0.038(3) 0.004(2) 0.003(3) -0.003(2)
C323 0.052(4) 0.042(3) 0.037(3) 0.002(3) 0.012(3) -0.017(3)
C324 0.033(4) 0.055(4) 0.049(4) -0.003(3) 0.010(3) -0.015(3)
C325 0.023(3) 0.067(4) 0.065(4) 0.013(3) 0.011(3) 0.005(3)
C326 0.039(4) 0.041(3) 0.047(3) 0.007(3) 0.000(3) 0.002(3)
C331 0.023(3) 0.039(3) 0.032(3) 0.010(2) -0.005(2) -0.001(2)
C332 0.033(3) 0.037(3) 0.041(3) 0.012(2) 0.000(2) 0.000(2)
C333 0.033(3) 0.067(4) 0.033(3) 0.022(3) -0.003(2) -0.004(3)
C334 0.037(4) 0.052(3) 0.057(4) 0.033(3) -0.007(3) 0.004(3)
C335 0.042(4) 0.041(3) 0.058(4) 0.021(3) -0.005(3) 0.003(3)
C336 0.033(3) 0.041(3) 0.034(3) 0.009(3) -0.003(2) -0.002(2)
C414 0.040(4) 0.073(4) 0.078(5) 0.020(4) 0.010(4) 0.015(3)
C432 0.072(5) 0.044(3) 0.048(4) 0.017(3) 0.026(3) 0.013(3)
C433 0.101(6) 0.042(3) 0.062(4) 0.021(3) 0.032(4) 0.013(4)
C413 0.054(5) 0.081(4) 0.056(4) 0.027(4) -0.003(3) 0.005(4)
C423 0.108(7) 0.067(4) 0.045(4) 0.002(3) -0.006(4) 0.043(4)
C426 0.052(4) 0.054(4) 0.064(4) 0.012(3) -0.006(3) 0.006(3)
C424 0.077(6) 0.061(4) 0.078(6) -0.012(4) -0.032(5) 0.025(4)
C446 0.056(4) 0.033(3) 0.054(4) 0.015(3) 0.012(3) 0.000(3)
C416 0.044(4) 0.047(3) 0.051(4) 0.011(3) 0.000(3) 0.005(3)
C436 0.076(5) 0.050(3) 0.029(3) 0.006(3) 0.001(3) -0.006(3)
C445 0.054(4) 0.037(3) 0.063(4) 0.021(3) 0.021(3) 0.005(3)
C415 0.051(4) 0.064(4) 0.059(4) -0.001(3) 0.009(4) 0.015(3)
C434 0.144(8) 0.033(3) 0.044(4) 0.008(3) 0.027(4) 0.013(4)
C442 0.047(4) 0.036(3) 0.042(3) 0.019(3) 0.011(3) 0.007(2)
C412 0.052(4) 0.062(4) 0.038(3) 0.012(3) 0.010(3) 0.007(3)
C422 0.080(5) 0.042(3) 0.041(4) 0.003(3) -0.005(3) 0.022(3)
C443 0.053(4) 0.038(3) 0.045(3) 0.014(3) 0.015(3) 0.010(3)
C421 0.060(4) 0.034(3) 0.045(3) 0.008(3) -0.001(3) 0.016(3)
C441 0.038(3) 0.030(3) 0.039(3) 0.011(2) 0.006(2) 0.005(2)
C435 0.114(7) 0.052(4) 0.037(4) 0.010(3) 0.011(4) -0.026(4)
C411 0.037(3) 0.035(3) 0.036(3) 0.012(2) 0.005(3) -0.002(2)
C444 0.038(3) 0.047(3) 0.057(4) 0.028(3) 0.023(3) 0.016(3)
C431 0.067(4) 0.038(3) 0.024(3) 0.003(2) 0.015(3) 0.002(3)
C425 0.075(6) 0.063(4) 0.078(6) -0.001(4) -0.015(5) 0.014(4)
B1 0.050(4) 0.035(3) 0.038(4) 0.014(3) 0.009(3) 0.000(3)
C1S 0.074(6) 0.114(6) 0.054(4) 0.000(4) -0.001(4) -0.007(5)
C2S 0.052(5) 0.111(6) 0.057(4) 0.007(4) 0.008(4) -0.004(4)
C3S 0.155(17) 0.078(10) 0.079(10) 0.031(10) 0.037(11) -0.002(11)
Cl1A 0.0848(16) 0.0643(12) 0.156(2) -0.0208(12) -0.0253(15) 0.0187(10)
Cl2A 0.0620(12) 0.0878(11) 0.0650(10) 0.0407(9) 0.0009(9) -0.0036(9)
Cl3A 0.153(4) 0.0441(18) 0.085(3) 0.0083(18) 0.056(3) 0.003(2)

loop_
_atom_type_symbol
_atom_type_description
_atom_type_scat_dispersion_real
_atom_type_scat_dispersion_imag
_atom_type_scat_source
C C 0.0033 0.0016 'International Tables Vol C Tables 4.2.6.8 and 6.1.1.4'
H H 0.0000 0.0000 'International Tables Vol C Tables 4.2.6.8 and 6.1.1.4'
B B 0.0013 0.0007 'International Tables Vol C Tables 4.2.6.8 and 6.1.1.4'
Cl Cl 0.1484 0.1585 'International Tables Vol C Tables 4.2.6.8 and 6.1.1.4'
N N 0.0061 0.0033 'International Tables Vol C Tables 4.2.6.8 and 6.1.1.4'
O O 0.0106 0.0060 'International Tables Vol C Tables 4.2.6.8 and 6.1.1.4'
P P 0.1023 0.0942 'International Tables Vol C Tables 4.2.6.8 and 6.1.1.4'
Ru Ru -1.2594 0.8363 'International Tables Vol C Tables 4.2.6.8 and 6.1.1.4'

loop_
_geom_angle_atom_site_label_1
_geom_angle_atom_site_label_2
_geom_angle_atom_site_label_3
_geom_angle
_geom_angle_site_symmetry_1
C5 Ru1 C1 91.05(19) .
C5 Ru1 N2 91.60(17) .
C1 Ru1 N2 87.21(15) .
C5 Ru1 N1 92.03(16) .
C1 Ru1 N1 175.25(15) .
N2 Ru1 N1 89.09(13) .
C5 Ru1 O2 168.31(15) .
C1 Ru1 O2 86.64(16) .
N2 Ru1 O2 76.86(13) .
N1 Ru1 O2 89.63(13) .
C5 Ru1 P1 95.54(13) .
C1 Ru1 P1 92.07(13) .
N2 Ru1 P1 172.84(11) .
N1 Ru1 P1 91.23(10) .
O2 Ru1 P1 95.99(9) .
C131 P1 C111 101.0(2) .
C131 P1 C121 100.0(2) .
C111 P1 C121 104.7(2) .
C131 P1 Ru1 123.01(17) .
C111 P1 Ru1 112.20(15) .
C121 P1 Ru1 113.64(14) .
C2 P2 C231 112.6(2) .
C2 P2 C211 110.4(2) .
C231 P2 C211 108.0(2) .
C2 P2 C221 108.9(2) .
C231 P2 C221 107.9(2) .
C211 P2 C221 108.8(2) .
C4 P3 C331 110.5(2) .
C4 P3 C321 110.8(2) .
C331 P3 C321 107.0(2) .
C4 P3 C311 115.1(2) .
C331 P3 C311 109.1(2) .
C321 P3 C311 103.9(2) .
C19 N1 C11 118.2(4) .
C19 N1 Ru1 118.1(3) .
C11 N1 Ru1 123.3(3) .
C29 N2 C21 118.7(4) .
C29 N2 Ru1 127.5(3) .
C21 N2 Ru1 113.8(3) .
C12 O1 C5 128.5(4) .
C22 O2 Ru1 113.2(3) .
C2 C1 Ru1 128.9(3) .
C1 C2 C3 125.5(4) .
C1 C2 P2 119.4(3) .
C3 C2 P2 114.8(3) .
C4 C3 C2 118.1(4) .
C5 C4 C3 124.2(4) .
C5 C4 P3 118.7(3) .
C3 C4 P3 117.0(3) .
C4 C5 O1 105.2(4) .
C4 C5 Ru1 130.5(3) .
O1 C5 Ru1 123.8(3) .
N1 C11 C12 121.9(4) .
N1 C11 C16 119.9(4) .
C12 C11 C16 118.2(4) .
C13 C12 O1 113.0(4) .
C13 C12 C11 120.4(4) .
O1 C12 C11 126.4(4) .
C12 C13 C14 121.7(5) .
C15 C14 C13 118.7(5) .
C14 C15 C16 121.4(5) .
C15 C16 C17 121.8(4) .
C15 C16 C11 119.6(5) .
C17 C16 C11 118.7(5) .
C18 C17 C16 120.5(5) .
C17 C18 C19 118.2(5) .
N1 C19 C18 124.3(5) .
N2 C21 C22 116.7(4) .
N2 C21 C26 122.1(5) .
C22 C21 C26 121.1(5) .
O2 C22 C23 123.7(5) .
O2 C22 C21 119.4(4) .
C23 C22 C21 116.9(5) .
C22 C23 C24 122.1(6) .
C25 C24 C23 120.9(5) .
C24 C25 C26 120.3(5) .
C25 C26 C27 125.4(5) .
C25 C26 C21 118.6(5) .
C27 C26 C21 116.0(5) .
C28 C27 C26 121.0(5) .
C27 C28 C29 118.6(5) .
N2 C29 C28 123.6(5) .
C112 C111 C116 117.8(5) .
C112 C111 P1 122.8(4) .
C116 C111 P1 119.1(3) .
C111 C112 C113 119.9(5) .
C114 C113 C112 120.9(5) .
C113 C114 C115 120.2(5) .
C114 C115 C116 119.7(5) .
C115 C116 C111 121.4(5) .
C122 C121 C126 116.8(4) .
C122 C121 P1 123.1(4) .
C126 C121 P1 119.8(4) .
C121 C122 C123 122.0(5) .
C122 C123 C124 119.1(5) .
C125 C124 C123 120.2(5) .
C126 C125 C124 119.3(5) .
C125 C126 C121 122.6(5) .
C136 C131 C132 117.7(4) .
C136 C131 P1 122.1(4) .
C132 C131 P1 120.2(4) .
C133 C132 C131 120.3(5) .
C134 C133 C132 119.8(5) .
C135 C134 C133 120.8(5) .
C134 C135 C136 119.7(5) .
C131 C136 C135 121.7(5) .
C216 C211 C212 119.1(4) .
C216 C211 P2 122.6(3) .
C212 C211 P2 118.2(4) .
C213 C212 C211 120.1(5) .
C214 C213 C212 120.3(5) .
C213 C214 C215 120.5(5) .
C214 C215 C216 120.5(5) .
C215 C216 C211 119.5(4) .
C222 C221 C226 119.4(5) .
C222 C221 P2 121.1(4) .
C226 C221 P2 119.2(4) .
C223 C222 C221 120.3(5) .
C222 C223 C224 120.2(5) .
C225 C224 C223 120.4(5) .
C224 C225 C226 120.0(5) .
C225 C226 C221 119.8(5) .
C236 C231 C232 119.6(5) .
C236 C231 P2 120.8(4) .
C232 C231 P2 119.4(4) .
C233 C232 C231 120.4(5) .
C234 C233 C232 119.7(5) .
C233 C234 C235 121.2(5) .
C236 C235 C234 119.0(6) .
C231 C236 C235 120.0(5) .
C316 C311 C312 119.3(4) .
C316 C311 P3 120.1(4) .
C312 C311 P3 120.5(4) .
C313 C312 C311 118.9(5) .
C314 C313 C312 120.6(5) .
C315 C314 C313 120.4(5) .
C314 C315 C316 120.4(5) .
C315 C316 C311 120.1(5) .
C326 C321 C322 118.5(5) .
C326 C321 P3 122.3(3) .
C322 C321 P3 119.1(4) .
C323 C322 C321 120.0(5) .
C324 C323 C322 121.0(5) .
C325 C324 C323 119.5(5) .
C324 C325 C326 121.2(5) .
C321 C326 C325 119.9(5) .
C336 C331 C332 118.0(4) .
C336 C331 P3 118.3(4) .
C332 C331 P3 123.6(4) .
C333 C332 C331 121.0(5) .
C334 C333 C332 119.2(5) .
C335 C334 C333 120.5(5) .
C334 C335 C336 119.7(5) .
C335 C336 C331 121.6(5) .
C415 C414 C413 119.2(6) .
C433 C432 C431 123.9(6) .
C434 C433 C432 118.2(7) .
C414 C413 C412 118.9(6) .
C424 C423 C422 120.2(7) .
C425 C426 C421 124.6(6) .
C425 C424 C423 120.0(7) .
C445 C446 C441 123.4(5) .
C415 C416 C411 123.1(5) .
C431 C436 C435 121.1(6) .
C444 C445 C446 120.1(5) .
C414 C415 C416 120.7(6) .
C433 C434 C435 122.6(6) .
C441 C442 C443 123.3(4) .
C411 C412 C413 124.1(5) .
C421 C422 C423 121.5(7) .
C444 C443 C442 119.7(5) .
C426 C421 C422 114.2(6) .
C426 C421 B1 125.6(5) .
C422 C421 B1 120.1(5) .
C442 C441 C446 114.1(4) .
C442 C441 B1 124.6(4) .
C446 C441 B1 121.2(4) .
C434 C435 C436 118.0(7) .
C412 C411 C416 114.0(5) .
C412 C411 B1 120.4(5) .
C416 C411 B1 125.6(5) .
C445 C444 C443 119.4(5) .
C436 C431 C432 116.0(5) .
C436 C431 B1 124.1(5) .
C432 C431 B1 119.8(5) .
C424 C425 C426 119.5(8) .
C411 B1 C431 112.2(5) .
C411 B1 C421 113.0(4) .
C431 B1 C421 107.4(4) .
C411 B1 C441 106.7(4) .
C431 B1 C441 107.9(4) .
C421 B1 C441 109.4(4) .
C2S C1S Cl1A 105.6(5) .
C1S C2S Cl2A 104.9(5) .
C3S C3S Cl3A 110.3(14) 2_565

loop_
_geom_bond_atom_site_label_1
_geom_bond_atom_site_label_2
_geom_bond_distance
_geom_bond_site_symmetry_2
Ru1 C5 1.924(5) .
Ru1 C1 1.975(4) .
Ru1 N2 2.139(4) .
Ru1 N1 2.175(4) .
Ru1 O2 2.182(3) .
Ru1 P1 2.3078(14) .
P1 C131 1.832(5) .
P1 C111 1.839(5) .
P1 C121 1.842(5) .
P2 C2 1.764(4) .
P2 C231 1.800(5) .
P2 C211 1.801(5) .
P2 C221 1.806(5) .
P3 C4 1.763(5) .
P3 C331 1.804(4) .
P3 C321 1.807(5) .
P3 C311 1.809(5) .
N1 C19 1.330(6) .
N1 C11 1.399(6) .
N2 C29 1.309(6) .
N2 C21 1.382(6) .
O1 C12 1.385(5) .
O1 C5 1.425(5) .
O2 C22 1.322(5) .
C1 C2 1.372(6) .
C2 C3 1.509(6) .
C3 C4 1.506(6) .
C4 C5 1.405(6) .
C11 C12 1.403(6) .
C11 C16 1.427(6) .
C12 C13 1.370(6) .
C13 C14 1.399(6) .
C14 C15 1.372(7) .
C15 C16 1.396(7) .
C16 C17 1.413(7) .
C17 C18 1.358(7) .
C18 C19 1.410(6) .
C21 C22 1.413(7) .
C21 C26 1.431(6) .
C22 C23 1.384(7) .
C23 C24 1.387(7) .
C24 C25 1.369(8) .
C25 C26 1.386(7) .
C26 C27 1.407(7) .
C27 C28 1.378(7) .
C28 C29 1.399(7) .
C111 C112 1.383(6) .
C111 C116 1.411(6) .
C112 C113 1.400(7) .
C113 C114 1.363(7) .
C114 C115 1.372(7) .
C115 C116 1.375(7) .
C121 C122 1.382(6) .
C121 C126 1.399(6) .
C122 C123 1.384(7) .
C123 C124 1.389(7) .
C124 C125 1.381(7) .
C125 C126 1.362(6) .
C131 C136 1.379(7) .
C131 C132 1.417(7) .
C132 C133 1.388(7) .
C133 C134 1.372(8) .
C134 C135 1.367(8) .
C135 C136 1.384(6) .
C211 C216 1.388(6) .
C211 C212 1.401(6) .
C212 C213 1.378(7) .
C213 C214 1.362(8) .
C214 C215 1.372(7) .
C215 C216 1.386(6) .
C221 C222 1.387(7) .
C221 C226 1.400(6) .
C222 C223 1.379(7) .
C223 C224 1.383(7) .
C224 C225 1.373(8) .
C225 C226 1.391(7) .
C231 C236 1.382(7) .
C231 C232 1.400(7) .
C232 C233 1.386(7) .
C233 C234 1.362(8) .
C234 C235 1.401(8) .
C235 C236 1.399(7) .
C311 C316 1.385(6) .
C311 C312 1.401(7) .
C312 C313 1.382(6) .
C313 C314 1.368(7) .
C314 C315 1.361(7) .
C315 C316 1.371(7) .
C321 C326 1.390(7) .
C321 C322 1.402(6) .
C322 C323 1.389(7) .
C323 C324 1.370(8) .
C324 C325 1.361(7) .
C325 C326 1.397(7) .
C331 C336 1.380(6) .
C331 C332 1.396(6) .
C332 C333 1.388(6) .
C333 C334 1.381(7) .
C334 C335 1.376(7) .
C335 C336 1.376(6) .
C414 C415 1.364(8) .
C414 C413 1.384(8) .
C432 C433 1.369(7) .
C432 C431 1.421(8) .
C433 C434 1.369(10) .
C413 C412 1.410(8) .
C423 C424 1.367(10) .
C423 C422 1.419(9) .
C426 C425 1.385(8) .
C426 C421 1.391(8) .
C424 C425 1.349(9) .
C446 C445 1.385(7) .
C446 C441 1.397(6) .
C416 C415 1.385(8) .
C416 C411 1.411(7) .
C436 C431 1.393(8) .
C436 C435 1.438(7) .
C445 C444 1.360(7) .
C434 C435 1.383(10) .
C442 C441 1.387(7) .
C442 C443 1.396(6) .
C412 C411 1.382(7) .
C422 C421 1.401(7) .
C443 C444 1.366(6) .
C421 B1 1.649(8) .
C441 B1 1.656(7) .
C411 B1 1.639(8) .
C431 B1 1.640(7) .
C1S C2S 1.420(9) .
C1S Cl1A 1.825(8) .
C2S Cl2A 1.841(7) .
C3S C3S 1.33(2) 2_565
C3S Cl3A 1.820(12) .
